data_7127703
loop_
_publ_author_name
'Sumida, Akifumi'
'Kobayashi, Ryosuke'
'Yumura, Takashi'
'Imoto, Hiroaki'
'Naka, Kensuke'

_publ_section_title
;
 Dibenzoarsacrowns: an experimental and computational study on the
 coordination behaviors.
;
_journal_issue 16
_journal_name_full 'Chemical communications (Cambridge, England)'
_journal_page_first 2013
_journal_page_last 2016
_journal_paper_doi 10.1039/d0cc07191a
_journal_volume 57
_journal_year 2021
_chemical_formula_moiety 'C29 H35 As Cl2 F6 Li O7 P'
_chemical_formula_sum 'C29 H35 As Cl2 F6 Li O7 P'
_chemical_formula_weight 793.32
_space_group_crystal_system triclinic
_space_group_IT_number 2
_space_group_name_Hall '-P 1'
_space_group_name_H-M_alt 'P -1'
_atom_sites_solution_hydrogens geom
_atom_sites_solution_primary direct
_atom_sites_solution_secondary difmap
_audit_update_record
;
2020-09-29 deposited with the CCDC.	2020-12-26 downloaded from the CCDC.
;
_cell_angle_alpha 70.933(13)
_cell_angle_beta 79.936(13)
_cell_angle_gamma 78.162(15)
_cell_formula_units_Z 2
_cell_length_a 11.163(5)
_cell_length_b 12.784(5)
_cell_length_c 13.105(6)
_cell_measurement_reflns_used 5554
_cell_measurement_temperature 93
_cell_measurement_theta_max 27.49
_cell_measurement_theta_min 3.04
_cell_volume 1718.2(13)
_computing_cell_refinement DTREK
_computing_data_collection DTREK
_computing_data_reduction DTREK
_computing_molecular_graphics 'CrystalStructure 4.1'
_computing_publication_material 'CrystalStructure 4.1 (Rigaku, 2014)'
_computing_structure_refinement 'SHELXL2013 (Sheldrick, 2008)'
_computing_structure_solution 'SHELXS2013 (Sheldrick, 2008)'
_diffrn_ambient_temperature 93
_diffrn_detector_area_resol_mean 13.653
_diffrn_measured_fraction_theta_full 0.997
_diffrn_measured_fraction_theta_max 0.991
_diffrn_measurement_device_type 'Rigaku XtaLAB mini'
_diffrn_measurement_method \w
_diffrn_radiation_type 'Mo K\a'
_diffrn_radiation_wavelength 0.71075
_diffrn_reflns_av_R_equivalents 0.0241
_diffrn_reflns_Laue_measured_fraction_full 0.997
_diffrn_reflns_Laue_measured_fraction_max 0.991
_diffrn_reflns_limit_h_max 14
_diffrn_reflns_limit_h_min -14
_diffrn_reflns_limit_k_max 16
_diffrn_reflns_limit_k_min -16
_diffrn_reflns_limit_l_max 17
_diffrn_reflns_limit_l_min -17
_diffrn_reflns_number 18286
_diffrn_reflns_point_group_measured_fraction_full 0.997
_diffrn_reflns_point_group_measured_fraction_max 0.991
_diffrn_reflns_theta_full 25.242
_diffrn_reflns_theta_max 27.538
_diffrn_reflns_theta_min 3.036
_diffrn_standards_number 0
_exptl_absorpt_coefficient_mu 1.266
_exptl_absorpt_correction_T_max 0.776
_exptl_absorpt_correction_T_min 0.673
_exptl_absorpt_correction_type multi-scan
_exptl_absorpt_process_details 'REQAB (Rigaku, 1998)'
_exptl_crystal_colour colorless
_exptl_crystal_density_diffrn 1.533
_exptl_crystal_density_method 'not measured'
_exptl_crystal_description prism
_exptl_crystal_F_000 808.00
_exptl_crystal_size_max 0.200
_exptl_crystal_size_mid 0.200
_exptl_crystal_size_min 0.200
_refine_diff_density_max 0.86
_refine_diff_density_min -0.73
_refine_ls_extinction_method none
_refine_ls_goodness_of_fit_ref 1.042
_refine_ls_hydrogen_treatment mixed
_refine_ls_number_parameters 432
_refine_ls_number_reflns 7862
_refine_ls_number_restraints 0
_refine_ls_R_factor_all 0.0367
_refine_ls_R_factor_gt 0.0337
_refine_ls_shift/su_max 0.001
_refine_ls_structure_factor_coef Fsqd
_refine_ls_weighting_details 'w = 1/[\s^2^(Fo^2^)+(0.0449P)^2^+0.7688P] where P=(Fo^2^+2Fc^2^)/3'
_refine_ls_weighting_scheme calc
_refine_ls_wR_factor_gt 0.0859
_refine_ls_wR_factor_ref 0.0883
_reflns_number_gt 7235
_reflns_number_total 7862
_reflns_threshold_expression F^2^>2.0\s(F^2^)
_cod_data_source_file d0cc07191a2.cif
_cod_data_source_block 4+LiPF6
_cod_depositor_comments 'Adding full bibliography for 7127700--7127710.cif.'
_cod_original_cell_volume 1718.3(13)
_cod_database_code 7127703
_shelxl_res_file
;

    shelxl.res created by SHELXL-2014/7

TITL 21-arsacrown-7LiPF6_4merge
CELL  0.71075 11.16340 12.78420 13.10500 70.93280 79.93550 78.16150
ZERR  2 0.00505 0.00501 0.00579 0.01270 0.01290 0.01500
LATT 1
SFAC C H AS F LI O P CL
UNIT 58 70 2 12 2 14 2 4
L.S. 5
FMAP 2
PLAN -25
WPDB -2
HTAB
BOND $H
CONF
LIST 4
TEMP -180
ACTA
SIZE 0.200 0.200 0.200
WGHT    0.044900    0.768800
FVAR       1.44204
AS1   3    0.971555    0.777573    0.304484    11.00000    0.01215    0.01555 =
         0.01599   -0.00385    0.00019   -0.00252
CL1   8    0.649311    0.832879    0.480116    11.00000    0.03778    0.04277 =
         0.04840   -0.01285   -0.00496   -0.00738
CL2   8    0.383150    0.856114    0.540402    11.00000    0.03952    0.08296 =
         0.07016   -0.04307    0.00609   -0.01197
P1    7    0.618866    0.726401   -0.109633    11.00000    0.01864    0.02175 =
         0.02206   -0.00865   -0.00270   -0.00403
F1    4    0.544786    0.707118    0.011027    11.00000    0.04237    0.05393 =
         0.01844   -0.01071    0.00042   -0.00909
F2    4    0.693945    0.745979   -0.227440    11.00000    0.02876    0.03264 =
         0.03488   -0.01134    0.01232   -0.00595
F3    4    0.742032    0.716989   -0.057058    11.00000    0.02855    0.03304 =
         0.07071   -0.02558   -0.02677    0.00670
F4    4    0.494480    0.735110   -0.157659    11.00000    0.02352    0.06200 =
         0.02564   -0.01188   -0.00405   -0.01581
F5    4    0.647334    0.594367   -0.090399    11.00000    0.05975    0.02196 =
         0.03600   -0.00797   -0.00966   -0.01296
F6    4    0.592615    0.858034   -0.127116    11.00000    0.03227    0.02113 =
         0.04248   -0.01212   -0.00404    0.00512
O1    6    1.044491    0.542460    0.302316    11.00000    0.01724    0.01509 =
         0.02539   -0.00711   -0.00150   -0.00132
O2    6    0.891645    0.442529    0.208933    11.00000    0.02318    0.02404 =
         0.02095   -0.00907    0.00248   -0.00483
O3    6    0.635737    0.512121    0.200421    11.00000    0.02198    0.02188 =
         0.03070   -0.01276    0.00382   -0.00992
O4    6    0.479115    0.689841    0.235960    11.00000    0.02152    0.02535 =
         0.01758   -0.00672    0.00095   -0.00773
O5    6    0.607824    0.860610    0.148241    11.00000    0.01556    0.01788 =
         0.02804   -0.00835    0.00216   -0.00260
O6    6    0.861258    0.887635    0.105406    11.00000    0.01319    0.02047 =
         0.01645   -0.00330   -0.00214    0.00029
O7    6    0.782251    0.663352    0.200307    11.00000    0.02755    0.01634 =
         0.04317   -0.00840   -0.01281   -0.00332
C1    1    1.091294    0.661714    0.388700    11.00000    0.01328    0.01954 =
         0.01358   -0.00013    0.00154   -0.00164
C2    1    1.148560    0.677943    0.467589    11.00000    0.01938    0.02663 =
         0.01830   -0.00529    0.00154   -0.00413
AFIX  43
H2    2    1.139793    0.749459    0.474183    11.00000   -1.20000
AFIX   0
C3    1    1.218677    0.588656    0.536637    11.00000    0.02191    0.03883 =
         0.01365   -0.00258   -0.00122   -0.00356
AFIX  43
H3    2    1.256266    0.600487    0.589026    11.00000   -1.20000
AFIX   0
C4    1    1.231969    0.482692    0.526801    11.00000    0.01883    0.03038 =
         0.01788    0.00714    0.00077   -0.00123
AFIX  43
H4    2    1.278613    0.423019    0.572983    11.00000   -1.20000
AFIX   0
C5    1    1.176204    0.463810    0.448263    11.00000    0.01723    0.01951 =
         0.02529    0.00173    0.00283   -0.00307
AFIX  43
H5    2    1.186342    0.392282    0.441388    11.00000   -1.20000
AFIX   0
C6    1    1.105390    0.553310    0.380555    11.00000    0.01319    0.02078 =
         0.01785   -0.00196    0.00284   -0.00497
C7    1    1.078793    0.438729    0.276762    11.00000    0.02165    0.02072 =
         0.03377   -0.01402    0.00045    0.00245
C8    1    1.020077    0.449182    0.178218    11.00000    0.02169    0.02866 =
         0.03021   -0.01541    0.00567   -0.00172
AFIX  23
H8A   2    1.030253    0.520289    0.123554    11.00000   -1.20000
H8B   2    1.059651    0.389466    0.147459    11.00000   -1.20000
AFIX   0
C9    1    0.832934    0.446374    0.119004    11.00000    0.03163    0.02394 =
         0.02215   -0.01192    0.00165   -0.00622
AFIX  23
H9A   2    0.877880    0.390109    0.085649    11.00000   -1.20000
H9B   2    0.832675    0.519360    0.064883    11.00000   -1.20000
AFIX   0
C10   1    0.702959    0.424878    0.158051    11.00000    0.03192    0.02037 =
         0.02587   -0.01089   -0.00112   -0.00842
AFIX  23
H10A  2    0.664204    0.422469    0.098299    11.00000   -1.20000
H10B  2    0.703048    0.353138    0.214142    11.00000   -1.20000
AFIX   0
C11   1    0.510233    0.500312    0.239259    11.00000    0.02409    0.02780 =
         0.03151   -0.00856    0.00209   -0.01487
AFIX  23
H11A  2    0.504222    0.423942    0.284044    11.00000   -1.20000
H11B  2    0.462540    0.518451    0.178840    11.00000   -1.20000
AFIX   0
C12   1    0.463015    0.580351    0.305112    11.00000    0.02285    0.02692 =
         0.02193   -0.00451    0.00410   -0.01068
AFIX  23
H12A  2    0.376540    0.577904    0.331451    11.00000   -1.20000
H12B  2    0.508612    0.560117    0.367182    11.00000   -1.20000
AFIX   0
C13   1    0.471388    0.767920    0.294204    11.00000    0.02084    0.02689 =
         0.01929   -0.00921    0.00025    0.00045
AFIX  23
H13A  2    0.533107    0.742134    0.344471    11.00000   -1.20000
H13B  2    0.390716    0.775718    0.335406    11.00000   -1.20000
AFIX   0
C14   1    0.492880    0.878621    0.212628    11.00000    0.01748    0.02613 =
         0.02283   -0.00902    0.00131    0.00094
AFIX  23
H14A  2    0.426753    0.907818    0.166767    11.00000   -1.20000
H14B  2    0.495191    0.932472    0.249702    11.00000   -1.20000
AFIX   0
C15   1    0.651835    0.962734    0.085692    11.00000    0.01836    0.01560 =
         0.02410   -0.00439   -0.00577   -0.00145
AFIX  23
H15A  2    0.657847    1.005299    0.133281    11.00000   -1.20000
H15B  2    0.594625    1.007739    0.034173    11.00000   -1.20000
AFIX   0
C16   1    0.776557    0.936365    0.025788    11.00000    0.01674    0.01634 =
         0.01955   -0.00339   -0.00623   -0.00187
AFIX  23
H16A  2    0.774161    0.884232   -0.013219    11.00000   -1.20000
H16B  2    0.801513    1.004249   -0.026134    11.00000   -1.20000
AFIX   0
C17   1    0.980669    0.848124    0.072149    11.00000    0.01385    0.01349 =
         0.02034   -0.00490    0.00017   -0.00413
C18   1    1.028949    0.862526   -0.035883    11.00000    0.02126    0.01681 =
         0.01715   -0.00421   -0.00260   -0.00418
AFIX  43
H18   2    0.979833    0.899978   -0.091490    11.00000   -1.20000
AFIX   0
C19   1    1.152492    0.819743   -0.059357    11.00000    0.02344    0.02098 =
         0.01909   -0.00874    0.00466   -0.00759
AFIX  43
H19   2    1.185902    0.829637   -0.131407    11.00000   -1.20000
AFIX   0
C20   1    1.226105    0.762859    0.022749    11.00000    0.01647    0.01977 =
         0.02553   -0.00985    0.00469   -0.00264
AFIX  43
H20   2    1.308201    0.734500    0.005999    11.00000   -1.20000
AFIX   0
C21   1    1.176249    0.748369    0.130836    11.00000    0.01592    0.01690 =
         0.02117   -0.00510   -0.00161   -0.00198
AFIX  43
H21   2    1.225442    0.709848    0.186174    11.00000   -1.20000
AFIX   0
C22   1    1.053409    0.791043    0.156789    11.00000    0.01431    0.01403 =
         0.01626   -0.00521    0.00154   -0.00424
C23   1    1.016283    0.912103    0.318478    11.00000    0.02025    0.01764 =
         0.01692   -0.00482   -0.00300   -0.00350
C24   1    0.924382    0.988049    0.354382    11.00000    0.02386    0.03072 =
         0.04343   -0.01959    0.00620   -0.00539
AFIX  43
H24   2    0.844132    0.972838    0.374103    11.00000   -1.20000
AFIX   0
C25   1    0.952412    1.086623    0.360800    11.00000    0.03808    0.03646 =
         0.06635   -0.03240    0.00638   -0.00399
AFIX  43
H25   2    0.890248    1.137622    0.383581    11.00000   -1.20000
AFIX   0
C26   1    1.071029    1.109600    0.333846    11.00000    0.04497    0.02597 =
         0.04966   -0.01803   -0.00213   -0.01263
AFIX  43
H26   2    1.089125    1.174997    0.339957    11.00000   -1.20000
AFIX   0
C27   1    1.163334    1.035164    0.297623    11.00000    0.02844    0.02687 =
         0.03210   -0.00731   -0.00320   -0.01292
AFIX  43
H27   2    1.243650    1.050332    0.279144    11.00000   -1.20000
AFIX   0
C28   1    1.135384    0.938008    0.289066    11.00000    0.02038    0.02152 =
         0.02566   -0.00686   -0.00076   -0.00420
AFIX  43
H28   2    1.197304    0.888990    0.263169    11.00000   -1.20000
AFIX   0
C29   1    0.526927    0.848501    0.581888    11.00000    0.05354    0.04831 =
         0.03326   -0.00828   -0.00592   -0.01347
AFIX  23
H29A  2    0.538419    0.785430    0.646994    11.00000   -1.20000
H29B  2    0.528110    0.916183    0.599686    11.00000   -1.20000
AFIX   0
LI1   5    0.637694    0.691583    0.134930    11.00000    0.02404    0.02604 =
         0.02461   -0.00851   -0.00253   -0.00616
H1    2    0.812127    0.711254    0.206319    11.00000    0.04974
H6    2    0.821466    0.603557    0.219934    11.00000    0.03525
HKLF 4
 
REM  21-arsacrown-7LiPF6_4merge
REM R1 =  0.0337 for    7235 Fo > 4sig(Fo)  and  0.0367 for all    7862 data
REM    432 parameters refined using      0 restraints
 
END  
     
WGHT      0.0448      0.7704 

REM Instructions for potential hydrogen bonds
HTAB C9 F3
HTAB C16 F3
HTAB C24 Cl1
EQIV $1 x, y, z+1
HTAB C29 F2_$1
HTAB C29 F4_$1
HTAB O7 O6
HTAB O7 O2

REM Highest difference peak  0.863,  deepest hole -0.729,  1-sigma level  0.067
Q1    1   1.1628  0.4202  0.2679  11.00000  0.05    0.86
Q2    1   1.0523  0.3779  0.3355  11.00000  0.05    0.80
Q3    1   0.7268  0.6809  0.1492  11.00000  0.05    0.66
Q4    1   0.4116  0.7847  0.5561  11.00000  0.05    0.61
Q5    1   0.4361  0.7211  0.5040  11.00000  0.05    0.44
Q6    1   0.5763  0.6106 -0.0648  11.00000  0.05    0.39
Q7    1   0.9227  0.8132  0.2707  11.00000  0.05    0.37
Q8    1   1.0172  0.8189  0.1151  11.00000  0.05    0.37
Q9    1   1.0891  0.6684  0.0844  11.00000  0.05    0.34
Q10   1   0.9701  1.0382  0.4149  11.00000  0.05    0.32
Q11   1   0.8845  0.5192  0.1450  11.00000  0.05    0.31
Q12   1   0.4767  0.8009 -0.1646  11.00000  0.05    0.31
Q13   1   1.0603  0.4460  0.2426  11.00000  0.05    0.31
Q14   1   0.7190  0.9508  0.0595  11.00000  0.05    0.31
Q15   1   0.4781  0.5433  0.2742  11.00000  0.05    0.30
Q16   1   1.0261  0.8126  0.2020  11.00000  0.05    0.30
Q17   1   0.5032  0.7781  0.0014  11.00000  0.05    0.30
Q18   1   0.3181  0.8335  0.7123  11.00000  0.05    0.30
Q19   1   1.1993  0.7620  0.0764  11.00000  0.05    0.29
Q20   1   0.5453  0.9577  0.5303  11.00000  0.05    0.29
Q21   1   0.9410  0.7280  0.3051  11.00000  0.05    0.29
Q22   1   0.9640  0.9632  0.3220  11.00000  0.05    0.29
Q23   1   1.0836  0.8175 -0.0364  11.00000  0.05    0.29
Q24   1   1.0026  0.8406  0.3090  11.00000  0.05    0.28
Q25   1   1.1028  1.0656  0.3075  11.00000  0.05    0.27
;

loop_
_symmetry_equiv_pos_site_id
_space_group_symop_operation_xyz
1 +X,+Y,+Z
2 -X,-Y,-Z

loop_
_atom_site_label
_atom_site_type_symbol
_atom_site_fract_x
_atom_site_fract_y
_atom_site_fract_z
_atom_site_U_iso_or_equiv
_atom_site_adp_type
_atom_site_occupancy
_atom_site_site_symmetry_multiplicity
_atom_site_calc_flag
_atom_site_refinement_flags
_atom_site_disorder_assembly
_atom_site_disorder_group
As1 As 0.97155(2) 0.77757(2) 0.30448(2) 0.01498(6) Uani 1 2 d . . .
Cl1 Cl 0.64931(6) 0.83288(6) 0.48012(6) 0.04307(15) Uani 1 2 d . . .
Cl2 Cl 0.38315(7) 0.85611(8) 0.54040(7) 0.0605(2) Uani 1 2 d . . .
P1 P 0.61887(5) 0.72640(4) -0.10963(4) 0.02014(11) Uani 1 2 d . . .
F1 F 0.54479(13) 0.70712(13) 0.01103(10) 0.0386(3) Uani 1 2 d . . .
F2 F 0.69395(12) 0.74598(11) -0.22744(11) 0.0337(3) Uani 1 2 d . . .
F3 F 0.74203(12) 0.71699(12) -0.05706(13) 0.0407(4) Uani 1 2 d . . .
F4 F 0.49448(12) 0.73511(13) -0.15766(10) 0.0359(3) Uani 1 2 d . . .
F5 F 0.64733(14) 0.59437(11) -0.09040(11) 0.0379(3) Uani 1 2 d . . .
F6 F 0.59262(12) 0.85803(10) -0.12712(11) 0.0328(3) Uani 1 2 d . . .
O1 O 1.04449(12) 0.54246(11) 0.30232(11) 0.0193(3) Uani 1 2 d . . .
O2 O 0.89165(13) 0.44253(12) 0.20893(11) 0.0226(3) Uani 1 2 d . . .
O3 O 0.63574(13) 0.51212(12) 0.20042(12) 0.0236(3) Uani 1 2 d . . .
O4 O 0.47912(13) 0.68984(12) 0.23596(11) 0.0212(3) Uani 1 2 d . . .
O5 O 0.60782(12) 0.86061(11) 0.14824(11) 0.0207(3) Uani 1 2 d . . .
O6 O 0.86126(11) 0.88763(11) 0.10541(10) 0.0177(3) Uani 1 2 d . . .
O7 O 0.78225(15) 0.66335(14) 0.20031(14) 0.0281(3) Uani 1 2 d . . .
C1 C 1.09129(16) 0.66171(16) 0.38870(15) 0.0172(4) Uani 1 2 d . . .
C2 C 1.14856(18) 0.67794(18) 0.46759(16) 0.0222(4) Uani 1 2 d . . .
C3 C 1.21868(19) 0.58866(19) 0.53664(16) 0.0264(4) Uani 1 2 d . . .
C4 C 1.23197(18) 0.48269(19) 0.52680(16) 0.0267(5) Uani 1 2 d . . .
C5 C 1.17620(18) 0.46381(17) 0.44826(17) 0.0234(4) Uani 1 2 d . . .
C6 C 1.10539(17) 0.55331(16) 0.38055(15) 0.0185(4) Uani 1 2 d . . .
C7 C 1.07879(19) 0.43873(17) 0.27676(18) 0.0253(4) Uani 1 2 d . . .
C8 C 1.02008(19) 0.44918(19) 0.17822(18) 0.0267(4) Uani 1 2 d . . .
C9 C 0.8329(2) 0.44637(18) 0.11900(17) 0.0250(4) Uani 1 2 d . . .
C10 C 0.7030(2) 0.42488(17) 0.15805(17) 0.0247(4) Uani 1 2 d . . .
C11 C 0.51023(19) 0.50031(18) 0.23926(18) 0.0270(4) Uani 1 2 d . . .
C12 C 0.46301(19) 0.58035(18) 0.30511(17) 0.0245(4) Uani 1 2 d . . .
C13 C 0.47139(18) 0.76792(17) 0.29420(16) 0.0228(4) Uani 1 2 d . . .
C14 C 0.49288(18) 0.87862(17) 0.21263(16) 0.0229(4) Uani 1 2 d . . .
C15 C 0.65184(17) 0.96273(16) 0.08569(16) 0.0195(4) Uani 1 2 d . . .
C16 C 0.77656(17) 0.93637(16) 0.02579(15) 0.0176(4) Uani 1 2 d . . .
C17 C 0.98067(16) 0.84812(15) 0.07215(15) 0.0159(3) Uani 1 2 d . . .
C18 C 1.02895(18) 0.86253(16) -0.03588(15) 0.0184(4) Uani 1 2 d . . .
C19 C 1.15249(18) 0.81974(16) -0.05936(16) 0.0208(4) Uani 1 2 d . . .
C20 C 1.22610(18) 0.76286(16) 0.02275(16) 0.0208(4) Uani 1 2 d . . .
C21 C 1.17625(17) 0.74837(16) 0.13084(16) 0.0183(4) Uani 1 2 d . . .
C22 C 1.05341(16) 0.79104(15) 0.15679(14) 0.0148(3) Uani 1 2 d . . .
C23 C 1.01628(18) 0.91210(16) 0.31848(15) 0.0182(4) Uani 1 2 d . . .
C24 C 0.9244(2) 0.98805(19) 0.3544(2) 0.0317(5) Uani 1 2 d . . .
C25 C 0.9524(3) 1.0866(2) 0.3608(3) 0.0446(6) Uani 1 2 d . . .
C26 C 1.0710(2) 1.1096(2) 0.3338(2) 0.0379(6) Uani 1 2 d . . .
C27 C 1.1633(2) 1.03516(18) 0.29762(18) 0.0283(4) Uani 1 2 d . . .
C28 C 1.13538(18) 0.93801(17) 0.28907(17) 0.0227(4) Uani 1 2 d . . .
C29 C 0.5269(3) 0.8485(3) 0.5819(2) 0.0451(6) Uani 1 2 d . . .
Li1 Li 0.6377(3) 0.6916(3) 0.1349(3) 0.0244(7) Uani 1 2 d . . .
H1 H 0.812(3) 0.711(3) 0.206(3) 0.050(9) Uiso 1 2 d . . .
H2 H 1.13979 0.74946 0.47418 0.0267 Uiso 1 2 calc R . .
H3 H 1.25627 0.60049 0.58903 0.0317 Uiso 1 2 calc R . .
H4 H 1.27861 0.42302 0.57298 0.0321 Uiso 1 2 calc R . .
H5 H 1.18634 0.39228 0.44139 0.0281 Uiso 1 2 calc R . .
H6 H 0.821(3) 0.604(3) 0.220(2) 0.035(8) Uiso 1 2 d . . .
H8A H 1.03025 0.52029 0.12355 0.0320 Uiso 1 2 calc R . .
H8B H 1.05965 0.38947 0.14746 0.0320 Uiso 1 2 calc R . .
H9A H 0.87788 0.39011 0.08565 0.0300 Uiso 1 2 calc R . .
H9B H 0.83267 0.51936 0.06488 0.0300 Uiso 1 2 calc R . .
H10A H 0.6642 0.42247 0.0983 0.0297 Uiso 1 2 calc R . .
H10B H 0.70305 0.35314 0.21414 0.0297 Uiso 1 2 calc R . .
H11A H 0.50422 0.42394 0.28404 0.0323 Uiso 1 2 calc R . .
H11B H 0.46254 0.51845 0.17884 0.0323 Uiso 1 2 calc R . .
H12A H 0.37654 0.5779 0.33145 0.0293 Uiso 1 2 calc R . .
H12B H 0.50861 0.56012 0.36718 0.0293 Uiso 1 2 calc R . .
H13A H 0.53311 0.74213 0.34447 0.0273 Uiso 1 2 calc R . .
H13B H 0.39072 0.77572 0.33541 0.0273 Uiso 1 2 calc R . .
H14A H 0.42675 0.90782 0.16677 0.0274 Uiso 1 2 calc R . .
H14B H 0.49519 0.93247 0.2497 0.0274 Uiso 1 2 calc R . .
H15A H 0.65785 1.0053 0.13328 0.0234 Uiso 1 2 calc R . .
H15B H 0.59462 1.00774 0.03417 0.0234 Uiso 1 2 calc R . .
H16A H 0.77416 0.88423 -0.01322 0.0212 Uiso 1 2 calc R . .
H16B H 0.80151 1.00425 -0.02613 0.0212 Uiso 1 2 calc R . .
H18 H 0.97983 0.89998 -0.09149 0.0221 Uiso 1 2 calc R . .
H19 H 1.1859 0.82964 -0.13141 0.0250 Uiso 1 2 calc R . .
H20 H 1.3082 0.7345 0.006 0.0249 Uiso 1 2 calc R . .
H21 H 1.22544 0.70985 0.18617 0.0220 Uiso 1 2 calc R . .
H24 H 0.84413 0.97284 0.3741 0.0381 Uiso 1 2 calc R . .
H25 H 0.89025 1.13762 0.38358 0.0536 Uiso 1 2 calc R . .
H26 H 1.08913 1.175 0.33996 0.0455 Uiso 1 2 calc R . .
H27 H 1.24365 1.05033 0.27914 0.0339 Uiso 1 2 calc R . .
H28 H 1.1973 0.88899 0.26317 0.0272 Uiso 1 2 calc R . .
H29A H 0.53842 0.78543 0.64699 0.0541 Uiso 1 2 calc R . .
H29B H 0.52811 0.91618 0.59969 0.0541 Uiso 1 2 calc R . .

loop_
_atom_site_aniso_label
_atom_site_aniso_U_11
_atom_site_aniso_U_22
_atom_site_aniso_U_33
_atom_site_aniso_U_12
_atom_site_aniso_U_13
_atom_site_aniso_U_23
As1 0.01215(10) 0.01555(10) 0.01599(10) -0.00252(7) 0.00019(7) -0.00385(7)
Cl1 0.0378(3) 0.0428(4) 0.0484(4) -0.0074(3) -0.0050(3) -0.0129(3)
Cl2 0.0395(4) 0.0830(6) 0.0702(5) -0.0120(4) 0.0061(4) -0.0431(5)
P1 0.0186(2) 0.0217(3) 0.0221(3) -0.0040(2) -0.0027(2) -0.0086(2)
F1 0.0424(8) 0.0539(9) 0.0184(6) -0.0091(7) 0.0004(6) -0.0107(6)
F2 0.0288(7) 0.0326(7) 0.0349(7) -0.0060(6) 0.0123(6) -0.0113(6)
F3 0.0285(7) 0.0330(7) 0.0707(10) 0.0067(6) -0.0268(7) -0.0256(7)
F4 0.0235(6) 0.0620(10) 0.0256(7) -0.0158(6) -0.0040(5) -0.0119(6)
F5 0.0597(9) 0.0220(7) 0.0360(7) -0.0130(6) -0.0097(7) -0.0080(6)
F6 0.0323(7) 0.0211(6) 0.0425(8) 0.0051(5) -0.0040(6) -0.0121(6)
O1 0.0172(6) 0.0151(6) 0.0254(7) -0.0013(5) -0.0015(5) -0.0071(5)
O2 0.0232(7) 0.0240(7) 0.0210(7) -0.0048(6) 0.0025(6) -0.0091(6)
O3 0.0220(7) 0.0219(7) 0.0307(8) -0.0099(6) 0.0038(6) -0.0128(6)
O4 0.0215(7) 0.0254(7) 0.0176(7) -0.0077(6) 0.0010(5) -0.0067(6)
O5 0.0156(6) 0.0179(7) 0.0280(7) -0.0026(5) 0.0022(6) -0.0083(6)
O6 0.0132(6) 0.0205(7) 0.0164(6) 0.0003(5) -0.0021(5) -0.0033(5)
O7 0.0276(8) 0.0163(8) 0.0432(10) -0.0033(7) -0.0128(7) -0.0084(7)
C1 0.0133(8) 0.0195(9) 0.0136(8) -0.0016(7) 0.0015(7) -0.0001(7)
C2 0.0194(9) 0.0266(10) 0.0183(9) -0.0041(8) 0.0015(8) -0.0053(8)
C3 0.0219(10) 0.0388(12) 0.0137(9) -0.0036(9) -0.0012(8) -0.0026(8)
C4 0.0188(9) 0.0304(11) 0.0179(9) -0.0012(8) 0.0008(8) 0.0071(8)
C5 0.0172(9) 0.0195(10) 0.0253(10) -0.0031(8) 0.0028(8) 0.0017(8)
C6 0.0132(8) 0.0208(9) 0.0179(9) -0.0050(7) 0.0028(7) -0.0020(7)
C7 0.0216(10) 0.0207(10) 0.0338(11) 0.0024(8) 0.0004(9) -0.0140(9)
C8 0.0217(10) 0.0287(11) 0.0302(11) -0.0017(8) 0.0057(9) -0.0154(9)
C9 0.0316(11) 0.0239(10) 0.0222(10) -0.0062(9) 0.0017(9) -0.0119(8)
C10 0.0319(11) 0.0204(10) 0.0259(10) -0.0084(8) -0.0011(9) -0.0109(8)
C11 0.0241(10) 0.0278(11) 0.0315(11) -0.0149(9) 0.0021(9) -0.0086(9)
C12 0.0228(10) 0.0269(11) 0.0219(10) -0.0107(8) 0.0041(8) -0.0045(8)
C13 0.0208(10) 0.0269(11) 0.0193(9) 0.0004(8) 0.0003(8) -0.0092(8)
C14 0.0175(9) 0.0261(10) 0.0228(10) 0.0009(8) 0.0013(8) -0.0090(8)
C15 0.0184(9) 0.0156(9) 0.0241(10) -0.0014(7) -0.0058(8) -0.0044(7)
C16 0.0167(9) 0.0163(9) 0.0196(9) -0.0019(7) -0.0062(7) -0.0034(7)
C17 0.0138(8) 0.0135(8) 0.0203(9) -0.0041(7) 0.0002(7) -0.0049(7)
C18 0.0213(9) 0.0168(9) 0.0171(9) -0.0042(7) -0.0026(7) -0.0042(7)
C19 0.0234(10) 0.0210(9) 0.0191(9) -0.0076(8) 0.0047(8) -0.0087(8)
C20 0.0165(9) 0.0198(9) 0.0255(10) -0.0026(7) 0.0047(8) -0.0098(8)
C21 0.0159(9) 0.0169(9) 0.0212(9) -0.0020(7) -0.0016(7) -0.0051(7)
C22 0.0143(8) 0.0140(8) 0.0163(8) -0.0042(7) 0.0015(7) -0.0052(7)
C23 0.0203(9) 0.0176(9) 0.0169(9) -0.0035(7) -0.0030(7) -0.0048(7)
C24 0.0239(10) 0.0307(12) 0.0434(13) -0.0054(9) 0.0062(10) -0.0196(10)
C25 0.0381(14) 0.0365(14) 0.0664(19) -0.0040(11) 0.0064(13) -0.0324(13)
C26 0.0450(14) 0.0260(12) 0.0497(15) -0.0126(10) -0.0021(12) -0.0180(11)
C27 0.0284(11) 0.0269(11) 0.0321(11) -0.0129(9) -0.0032(9) -0.0073(9)
C28 0.0204(9) 0.0215(10) 0.0257(10) -0.0042(8) -0.0008(8) -0.0069(8)
C29 0.0535(16) 0.0483(16) 0.0333(13) -0.0135(13) -0.0059(12) -0.0083(12)
Li1 0.0240(17) 0.0260(18) 0.0246(17) -0.0062(14) -0.0025(14) -0.0085(14)

loop_
_atom_type_symbol
_atom_type_description
_atom_type_scat_dispersion_real
_atom_type_scat_dispersion_imag
_atom_type_scat_source
C C 0.0033 0.0016
;
International Tables for Crystallography
(Vol. C, Tables 4.2.6.8 and 6.1.1.4)
;
H H 0.0000 0.0000
;
International Tables for Crystallography
(Vol. C, Table 6.1.1.4)
;
As As 0.0499 2.0058
;
International Tables for Crystallography
(Vol. C, Tables 4.2.6.8 and 6.1.1.4)
;
F F 0.0171 0.0103
;
International Tables for Crystallography
(Vol. C, Tables 4.2.6.8 and 6.1.1.4)
;
Li Li -0.0003 0.0001
;
International Tables for Crystallography
(Vol. C, Tables 4.2.6.8 and 6.1.1.4)
;
O O 0.0106 0.0060
;
International Tables for Crystallography
(Vol. C, Tables 4.2.6.8 and 6.1.1.4)
;
P P 0.1023 0.0942
;
International Tables for Crystallography
(Vol. C, Tables 4.2.6.8 and 6.1.1.4)
;
Cl Cl 0.1484 0.1585
;
International Tables for Crystallography
(Vol. C, Tables 4.2.6.8 and 6.1.1.4)
;

loop_
_geom_angle_atom_site_label_1
_geom_angle_atom_site_label_2
_geom_angle_atom_site_label_3
_geom_angle
_geom_angle_publ_flag
_geom_angle_site_symmetry_1
_geom_angle_site_symmetry_2
_geom_angle_site_symmetry_3
C1 As1 C22 100.17(8) yes . . .
C1 As1 C23 100.33(9) yes . . .
C22 As1 C23 97.18(8) yes . . .
F1 P1 F2 178.84(9) yes . . .
F1 P1 F3 87.89(9) yes . . .
F1 P1 F4 90.17(8) yes . . .
F1 P1 F5 90.42(8) yes . . .
F1 P1 F6 89.24(8) yes . . .
F2 P1 F3 91.00(9) yes . . .
F2 P1 F4 90.94(8) yes . . .
F2 P1 F5 89.91(8) yes . . .
F2 P1 F6 90.41(7) yes . . .
F3 P1 F4 178.06(8) yes . . .
F3 P1 F5 89.14(9) yes . . .
F3 P1 F6 89.64(8) yes . . .
F4 P1 F5 90.89(9) yes . . .
F4 P1 F6 90.32(8) yes . . .
F5 P1 F6 178.74(9) yes . . .
P1 F1 Li1 118.62(13) yes . . .
C6 O1 C7 116.12(15) yes . . .
C8 O2 C9 111.41(16) yes . . .
C10 O3 C11 113.92(18) yes . . .
C10 O3 Li1 128.66(15) yes . . .
C11 O3 Li1 105.68(14) yes . . .
C12 O4 C13 113.02(16) yes . . .
C12 O4 Li1 113.04(15) yes . . .
C13 O4 Li1 109.31(18) yes . . .
C14 O5 C15 112.71(14) yes . . .
C14 O5 Li1 108.93(15) yes . . .
C15 O5 Li1 135.04(15) yes . . .
C16 O6 C17 118.54(15) yes . . .
As1 C1 C2 123.06(16) yes . . .
As1 C1 C6 117.73(16) yes . . .
C2 C1 C6 118.49(17) yes . . .
C1 C2 C3 121.0(2) yes . . .
C2 C3 C4 119.6(2) yes . . .
C3 C4 C5 120.80(18) yes . . .
C4 C5 C6 119.2(2) yes . . .
O1 C6 C1 115.66(15) yes . . .
O1 C6 C5 123.3(2) yes . . .
C1 C6 C5 121.0(2) yes . . .
O1 C7 C8 108.67(16) yes . . .
O2 C8 C7 109.29(17) yes . . .
O2 C9 C10 109.36(17) yes . . .
O3 C10 C9 109.3(2) yes . . .
O3 C11 C12 106.7(2) yes . . .
O4 C12 C11 107.47(16) yes . . .
O4 C13 C14 107.74(17) yes . . .
O5 C14 C13 107.90(15) yes . . .
O5 C15 C16 109.42(15) yes . . .
O6 C16 C15 107.08(15) yes . . .
O6 C17 C18 124.21(16) yes . . .
O6 C17 C22 114.59(16) yes . . .
C18 C17 C22 121.19(16) yes . . .
C17 C18 C19 118.78(17) yes . . .
C18 C19 C20 121.11(18) yes . . .
C19 C20 C21 119.51(17) yes . . .
C20 C21 C22 120.69(17) yes . . .
As1 C22 C17 116.19(13) yes . . .
As1 C22 C21 125.10(14) yes . . .
C17 C22 C21 118.71(17) yes . . .
As1 C23 C24 118.79(17) yes . . .
As1 C23 C28 122.79(16) yes . . .
C24 C23 C28 118.3(2) yes . . .
C23 C24 C25 120.1(2) yes . . .
C24 C25 C26 120.8(3) yes . . .
C25 C26 C27 119.8(3) yes . . .
C26 C27 C28 119.6(2) yes . . .
C23 C28 C27 121.35(19) yes . . .
Cl1 C29 Cl2 111.92(18) yes . . .
F1 Li1 O3 92.83(19) yes . . .
F1 Li1 O4 90.36(17) yes . . .
F1 Li1 O5 103.92(15) yes . . .
F1 Li1 O7 153.1(2) yes . . .
O3 Li1 O4 79.62(13) yes . . .
O3 Li1 O5 153.27(19) yes . . .
O3 Li1 O7 86.26(14) yes . . .
O4 Li1 O5 79.60(14) yes . . .
O4 Li1 O7 115.8(2) yes . . .
O5 Li1 O7 87.82(19) yes . . .
Li1 O7 H1 123(2) no . . .
Li1 O7 H6 123(3) no . . .
H1 O7 H6 114(3) no . . .
C1 C2 H2 119.494 no . . .
C3 C2 H2 119.497 no . . .
C2 C3 H3 120.225 no . . .
C4 C3 H3 120.221 no . . .
C3 C4 H4 119.600 no . . .
C5 C4 H4 119.602 no . . .
C4 C5 H5 120.420 no . . .
C6 C5 H5 120.429 no . . .
O2 C8 H8A 109.813 no . . .
O2 C8 H8B 109.819 no . . .
C7 C8 H8A 109.823 no . . .
C7 C8 H8B 109.823 no . . .
H8A C8 H8B 108.256 no . . .
O2 C9 H9A 109.798 no . . .
O2 C9 H9B 109.798 no . . .
C10 C9 H9A 109.812 no . . .
C10 C9 H9B 109.803 no . . .
H9A C9 H9B 108.253 no . . .
O3 C10 H10A 109.828 no . . .
O3 C10 H10B 109.829 no . . .
C9 C10 H10A 109.829 no . . .
C9 C10 H10B 109.828 no . . .
H10A C10 H10B 108.263 no . . .
O3 C11 H11A 110.394 no . . .
O3 C11 H11B 110.393 no . . .
C12 C11 H11A 110.400 no . . .
C12 C11 H11B 110.394 no . . .
H11A C11 H11B 108.609 no . . .
O4 C12 H12A 110.224 no . . .
O4 C12 H12B 110.210 no . . .
C11 C12 H12A 110.217 no . . .
C11 C12 H12B 110.217 no . . .
H12A C12 H12B 108.501 no . . .
O4 C13 H13A 110.157 no . . .
O4 C13 H13B 110.166 no . . .
C14 C13 H13A 110.162 no . . .
C14 C13 H13B 110.160 no . . .
H13A C13 H13B 108.459 no . . .
O5 C14 H14A 110.123 no . . .
O5 C14 H14B 110.126 no . . .
C13 C14 H14A 110.123 no . . .
C13 C14 H14B 110.128 no . . .
H14A C14 H14B 108.440 no . . .
O5 C15 H15A 109.792 no . . .
O5 C15 H15B 109.787 no . . .
C16 C15 H15A 109.788 no . . .
C16 C15 H15B 109.796 no . . .
H15A C15 H15B 108.238 no . . .
O6 C16 H16A 110.299 no . . .
O6 C16 H16B 110.310 no . . .
C15 C16 H16A 110.295 no . . .
C15 C16 H16B 110.303 no . . .
H16A C16 H16B 108.552 no . . .
C17 C18 H18 120.612 no . . .
C19 C18 H18 120.608 no . . .
C18 C19 H19 119.442 no . . .
C20 C19 H19 119.444 no . . .
C19 C20 H20 120.248 no . . .
C21 C20 H20 120.247 no . . .
C20 C21 H21 119.653 no . . .
C22 C21 H21 119.657 no . . .
C23 C24 H24 119.957 no . . .
C25 C24 H24 119.957 no . . .
C24 C25 H25 119.615 no . . .
C26 C25 H25 119.607 no . . .
C25 C26 H26 120.088 no . . .
C27 C26 H26 120.085 no . . .
C26 C27 H27 120.205 no . . .
C28 C27 H27 120.212 no . . .
C23 C28 H28 119.322 no . . .
C27 C28 H28 119.326 no . . .
Cl1 C29 H29A 109.229 no . . .
Cl1 C29 H29B 109.233 no . . .
Cl2 C29 H29A 109.227 no . . .
Cl2 C29 H29B 109.231 no . . .
H29A C29 H29B 107.919 no . . .

loop_
_geom_bond_atom_site_label_1
_geom_bond_atom_site_label_2
_geom_bond_distance
_geom_bond_publ_flag
_geom_bond_site_symmetry_1
_geom_bond_site_symmetry_2
As1 C1 1.9581(18) yes . .
As1 C22 1.9594(19) yes . .
As1 C23 1.957(2) yes . .
Cl1 C29 1.764(3) yes . .
Cl2 C29 1.757(3) yes . .
P1 F1 1.6177(15) yes . .
P1 F2 1.5906(15) yes . .
P1 F3 1.6089(18) yes . .
P1 F4 1.5916(17) yes . .
P1 F5 1.5948(16) yes . .
P1 F6 1.5935(15) yes . .
F1 Li1 2.011(4) yes . .
O1 C6 1.381(3) yes . .
O1 C7 1.433(3) yes . .
O2 C8 1.432(3) yes . .
O2 C9 1.428(3) yes . .
O3 C10 1.425(3) yes . .
O3 C11 1.426(3) yes . .
O3 Li1 2.174(4) yes . .
O4 C12 1.425(2) yes . .
O4 C13 1.423(3) yes . .
O4 Li1 2.016(4) yes . .
O5 C14 1.428(2) yes . .
O5 C15 1.429(2) yes . .
O5 Li1 2.177(4) yes . .
O6 C16 1.432(2) yes . .
O6 C17 1.374(2) yes . .
O7 Li1 1.874(4) yes . .
C1 C2 1.395(3) yes . .
C1 C6 1.399(3) yes . .
C2 C3 1.393(3) yes . .
C3 C4 1.378(4) yes . .
C4 C5 1.398(4) yes . .
C5 C6 1.390(3) yes . .
C7 C8 1.504(4) yes . .
C9 C10 1.502(3) yes . .
C11 C12 1.505(4) yes . .
C13 C14 1.505(3) yes . .
C15 C16 1.506(3) yes . .
C17 C18 1.390(3) yes . .
C17 C22 1.402(3) yes . .
C18 C19 1.396(3) yes . .
C19 C20 1.384(3) yes . .
C20 C21 1.395(3) yes . .
C21 C22 1.395(2) yes . .
C23 C24 1.392(3) yes . .
C23 C28 1.394(3) yes . .
C24 C25 1.390(4) yes . .
C25 C26 1.376(4) yes . .
C26 C27 1.384(3) yes . .
C27 C28 1.384(4) yes . .
O7 H1 0.79(4) no . .
O7 H6 0.78(3) no . .
C2 H2 0.930 no . .
C3 H3 0.930 no . .
C4 H4 0.930 no . .
C5 H5 0.930 no . .
C8 H8A 0.970 no . .
C8 H8B 0.970 no . .
C9 H9A 0.970 no . .
C9 H9B 0.970 no . .
C10 H10A 0.970 no . .
C10 H10B 0.970 no . .
C11 H11A 0.970 no . .
C11 H11B 0.970 no . .
C12 H12A 0.970 no . .
C12 H12B 0.970 no . .
C13 H13A 0.970 no . .
C13 H13B 0.970 no . .
C14 H14A 0.970 no . .
C14 H14B 0.970 no . .
C15 H15A 0.970 no . .
C15 H15B 0.970 no . .
C16 H16A 0.970 no . .
C16 H16B 0.970 no . .
C18 H18 0.930 no . .
C19 H19 0.930 no . .
C20 H20 0.930 no . .
C21 H21 0.930 no . .
C24 H24 0.930 no . .
C25 H25 0.930 no . .
C26 H26 0.930 no . .
C27 H27 0.930 no . .
C28 H28 0.930 no . .
C29 H29A 0.970 no . .
C29 H29B 0.970 no . .

loop_
_geom_contact_atom_site_label_1
_geom_contact_atom_site_label_2
_geom_contact_distance
_geom_contact_publ_flag
_geom_contact_site_symmetry_1
_geom_contact_site_symmetry_2
As1 O1 2.9566(19) no . .
As1 O6 2.8836(16) no . .
As1 O7 3.470(2) no . .
F1 C11 3.307(3) no . .
F3 O7 3.308(3) no . .
F3 C9 3.533(3) no . .
F3 C16 3.431(3) no . .
F3 Li1 2.528(4) no . .
F5 O3 3.593(3) no . .
F5 C9 3.520(3) no . .
F5 C10 3.351(3) no . .
F5 Li1 3.537(5) no . .
F6 C16 3.582(3) no . .
F6 Li1 3.459(4) no . .
O1 O2 2.947(3) no . .
O1 O7 3.303(2) no . .
O1 C21 3.273(2) no . .
O1 C22 3.138(2) no . .
O2 O3 2.823(2) no . .
O2 O7 2.810(2) no . .
O5 O6 2.856(2) no . .
O6 O7 2.978(2) no . .
O7 C8 3.449(3) no . .
O7 C9 3.198(3) no . .
O7 C10 3.573(3) no . .
O7 C16 3.487(3) no . .
O7 C17 3.400(3) no . .
C1 C4 2.791(3) no . .
C1 C21 3.227(3) no . .
C1 C28 3.450(3) no . .
C2 C5 2.781(4) no . .
C2 C23 3.215(3) no . .
C2 C28 3.374(3) no . .
C3 C6 2.780(4) no . .
C5 C7 2.794(4) no . .
C6 C21 3.482(3) no . .
C6 C22 3.496(3) no . .
C9 Li1 3.477(4) no . .
C16 C18 2.845(3) no . .
C16 Li1 3.540(4) no . .
C17 C20 2.780(3) no . .
C18 C21 2.792(3) no . .
C19 C22 2.788(3) no . .
C21 C28 3.590(4) no . .
C22 C28 3.280(4) no . .
C23 C26 2.792(4) no . .
C24 C27 2.776(4) no . .
C25 C28 2.751(4) no . .
F1 C20 3.468(3) no . 1_455
F2 C7 3.224(3) no . 2_765
F2 C26 3.356(3) no . 2_775
F2 C27 3.294(3) no . 2_775
F2 C29 3.150(3) no . 1_554
F3 C8 3.536(3) no . 2_765
F4 C10 3.302(3) no . 2_665
F4 C11 3.520(3) no . 2_665
F4 C20 3.511(3) no . 1_455
F4 C29 3.230(3) no . 1_554
F5 C11 3.461(3) no . 2_665
F6 C14 3.177(3) no . 2_675
F6 C15 3.274(2) no . 2_675
F6 C27 3.418(3) no . 2_775
O1 C4 3.488(3) no . 2_766
O2 C3 3.270(3) no . 2_766
O6 C18 3.442(3) no . 2_775
O6 C19 3.564(3) no . 2_775
O7 C4 3.444(3) no . 2_766
C3 O2 3.270(3) no . 2_766
C4 O1 3.488(3) no . 2_766
C4 O7 3.444(3) no . 2_766
C5 C6 3.530(3) no . 2_766
C6 C5 3.530(3) no . 2_766
C7 F2 3.224(3) no . 2_765
C8 F3 3.536(3) no . 2_765
C10 F4 3.302(3) no . 2_665
C11 F4 3.520(3) no . 2_665
C11 F5 3.461(3) no . 2_665
C14 F6 3.177(3) no . 2_675
C15 F6 3.274(2) no . 2_675
C16 C19 3.546(4) no . 2_775
C17 C18 3.553(3) no . 2_775
C18 O6 3.442(3) no . 2_775
C18 C17 3.553(3) no . 2_775
C19 O6 3.564(3) no . 2_775
C19 C16 3.546(4) no . 2_775
C20 F1 3.468(3) no . 1_655
C20 F4 3.511(3) no . 1_655
C26 F2 3.356(3) no . 2_775
C27 F2 3.294(3) no . 2_775
C27 F6 3.418(3) no . 2_775
C29 F2 3.150(3) no . 1_556
C29 F4 3.230(3) no . 1_556
As1 H1 2.77(4) no . .
As1 H2 3.0435 no . .
As1 H6 3.57(4) no . .
As1 H21 3.0856 no . .
As1 H24 2.9437 no . .
As1 H28 3.0274 no . .
P1 H16A 3.5411 no . .
F1 H10A 3.4858 no . .
F1 H11B 2.8696 no . .
F3 H9B 2.6152 no . .
F3 H16A 2.4938 no . .
F5 H9B 2.9536 no . .
F5 H10A 2.7244 no . .
F6 H15B 3.2876 no . .
F6 H16A 2.8478 no . .
O1 H1 3.17(3) no . .
O1 H5 2.6439 no . .
O1 H6 2.75(3) no . .
O1 H8A 2.4853 no . .
O1 H8B 3.2109 no . .
O1 H21 3.0899 no . .
O2 H1 3.36(4) no . .
O2 H6 2.09(3) no . .
O2 H10A 3.2267 no . .
O2 H10B 2.5748 no . .
O3 H1 3.55(4) no . .
O3 H6 2.67(3) no . .
O3 H9A 3.2224 no . .
O3 H9B 2.5706 no . .
O3 H12A 3.1995 no . .
O3 H12B 2.5693 no . .
O4 H11A 3.2097 no . .
O4 H11B 2.5849 no . .
O4 H14A 2.6068 no . .
O4 H14B 3.2079 no . .
O5 H1 2.70(3) no . .
O5 H6 3.59(3) no . .
O5 H13A 2.6128 no . .
O5 H13B 3.2141 no . .
O5 H16A 2.5408 no . .
O5 H16B 3.2295 no . .
O6 H1 2.33(3) no . .
O6 H6 3.54(3) no . .
O6 H15A 2.4940 no . .
O6 H15B 3.2014 no . .
O6 H18 2.6573 no . .
O7 H8A 3.1895 no . .
O7 H9B 2.8663 no . .
O7 H13A 3.2521 no . .
O7 H16A 3.2609 no . .
C1 H3 3.2639 no . .
C1 H5 3.2664 no . .
C1 H21 2.7546 no . .
C1 H28 3.1870 no . .
C2 H4 3.2334 no . .
C2 H21 3.5438 no . .
C2 H28 3.1816 no . .
C3 H5 3.2509 no . .
C4 H2 3.2306 no . .
C5 H3 3.2525 no . .
C6 H2 3.2421 no . .
C6 H4 3.2422 no . .
C6 H21 2.9777 no . .
C7 H5 2.4949 no . .
C7 H6 3.24(3) no . .
C8 H6 2.76(3) no . .
C8 H9A 2.5150 no . .
C8 H9B 2.6141 no . .
C9 H6 2.72(4) no . .
C9 H8A 2.5856 no . .
C9 H8B 2.5439 no . .
C10 H6 3.23(4) no . .
C10 H11A 2.5231 no . .
C10 H11B 2.7108 no . .
C11 H10A 2.5974 no . .
C11 H10B 2.6032 no . .
C12 H13A 2.5803 no . .
C12 H13B 2.5993 no . .
C13 H12A 2.7131 no . .
C13 H12B 2.4841 no . .
C14 H15A 2.5593 no . .
C14 H15B 2.6082 no . .
C15 H1 3.37(3) no . .
C15 H14A 2.6905 no . .
C15 H14B 2.4996 no . .
C16 H1 3.07(3) no . .
C16 H18 2.5579 no . .
C17 H1 2.81(3) no . .
C17 H16A 2.6281 no . .
C17 H16B 2.6881 no . .
C17 H19 3.2365 no . .
C17 H21 3.2470 no . .
C18 H16A 2.7731 no . .
C18 H16B 2.8099 no . .
C18 H20 3.2582 no . .
C19 H21 3.2378 no . .
C20 H18 3.2587 no . .
C21 H19 3.2382 no . .
C21 H28 2.9406 no . .
C22 H1 2.97(3) no . .
C22 H18 3.2719 no . .
C22 H20 3.2623 no . .
C22 H28 2.9733 no . .
C23 H2 2.7245 no . .
C23 H25 3.2470 no . .
C23 H27 3.2587 no . .
C24 H2 3.5682 no . .
C24 H26 3.2431 no . .
C24 H28 3.2323 no . .
C25 H27 3.2281 no . .
C26 H24 3.2401 no . .
C26 H28 3.2278 no . .
C27 H25 3.2254 no . .
C28 H2 2.8054 no . .
C28 H21 3.4971 no . .
C28 H24 3.2365 no . .
C28 H26 3.2324 no . .
Li1 H9B 3.0139 no . .
Li1 H10A 3.5729 no . .
Li1 H11B 3.0989 no . .
Li1 H12B 3.2068 no . .
Li1 H13A 3.0084 no . .
Li1 H14A 3.3318 no . .
Li1 H16A 3.0883 no . .
H1 H8A 3.3813 no . .
H1 H9B 3.4782 no . .
H1 H13A 3.3357 no . .
H1 H16A 3.0385 no . .
H2 H3 2.3191 no . .
H2 H28 2.8049 no . .
H3 H4 2.3055 no . .
H4 H5 2.3279 no . .
H6 H8A 2.6443 no . .
H6 H9B 2.5667 no . .
H8A H9A 2.8119 no . .
H8A H9B 2.4629 no . .
H8B H9A 2.3102 no . .
H8B H9B 2.8995 no . .
H9A H10A 2.3217 no . .
H9A H10B 2.3617 no . .
H9B H10A 2.3615 no . .
H9B H10B 2.8270 no . .
H10A H11A 2.7589 no . .
H10A H11B 2.5632 no . .
H10B H11A 2.3647 no . .
H10B H11B 3.0588 no . .
H11A H12A 2.3728 no . .
H11A H12B 2.3481 no . .
H11B H12A 2.3498 no . .
H11B H12B 2.8382 no . .
H12A H13A 3.0555 no . .
H12A H13B 2.5839 no . .
H12B H13A 2.3147 no . .
H12B H13B 2.7305 no . .
H13A H14A 2.8340 no . .
H13A H14B 2.3301 no . .
H13B H14A 2.3297 no . .
H13B H14B 2.3807 no . .
H14A H15A 2.9946 no . .
H14A H15B 2.5607 no . .
H14B H15A 2.2998 no . .
H14B H15B 2.7754 no . .
H15A H16A 2.8307 no . .
H15A H16B 2.4031 no . .
H15B H16A 2.4090 no . .
H15B H16B 2.3029 no . .
H16A H18 2.3655 no . .
H16B H18 2.3526 no . .
H18 H19 2.3264 no . .
H19 H20 2.3093 no . .
H20 H21 2.3235 no . .
H21 H28 2.7323 no . .
H24 H25 2.3144 no . .
H25 H26 2.3016 no . .
H26 H27 2.3178 no . .
H27 H28 2.3073 no . .
Cl1 H4 3.4707 no . 2_766
Cl1 H5 3.0444 no . 2_766
Cl1 H13A 2.9933 no . .
Cl1 H14B 3.4792 no . .
Cl1 H24 2.9628 no . .
Cl1 H29B 3.3516 no . 2_676
Cl2 H10B 3.5752 no . 2_666
Cl2 H13A 3.3852 no . .
Cl2 H13B 3.1574 no . .
Cl2 H24 3.2872 no . 2_676
Cl2 H25 3.0337 no . 2_676
Cl2 H29B 3.1436 no . 2_676
P1 H20 3.5289 no . 1_455
P1 H27 3.4497 no . 2_775
P1 H29A 3.2710 no . 1_554
F1 H15B 3.5559 no . 2_675
F1 H20 2.6017 no . 1_455
F2 H8B 3.0872 no . 2_765
F2 H26 2.8002 no . 2_775
F2 H27 2.6743 no . 2_775
F2 H29A 2.4645 no . 1_554
F2 H29B 3.1443 no . 1_554
F3 H8B 2.6566 no . 2_765
F3 H27 3.4235 no . 2_775
F4 H10A 2.7857 no . 2_665
F4 H10B 2.9699 no . 2_665
F4 H11A 3.0096 no . 2_665
F4 H11B 3.2739 no . 2_665
F4 H15A 3.4921 no . 2_675
F4 H19 3.4051 no . 1_455
F4 H20 2.7132 no . 1_455
F4 H29A 2.4131 no . 1_554
F4 H29B 3.2774 no . 1_554
F5 H8B 3.2594 no . 2_765
F5 H10A 3.5496 no . 2_665
F5 H11A 3.3775 no . 2_665
F5 H11B 2.6912 no . 2_665
F6 H14A 2.8346 no . 2_675
F6 H14B 2.7160 no . 2_675
F6 H15A 2.9765 no . 2_675
F6 H15B 2.7931 no . 2_675
F6 H27 2.6006 no . 2_775
F6 H29A 3.5556 no . 1_554
F6 H29B 3.5821 no . 1_554
O2 H3 2.8165 no . 2_766
O3 H3 2.9991 no . 2_766
O4 H21 2.9581 no . 1_455
O5 H15B 3.3695 no . 2_675
O6 H18 3.4774 no . 2_775
O7 H4 2.8225 no . 2_766
C1 H5 3.5358 no . 2_766
C1 H12A 3.1845 no . 1_655
C2 H12A 3.1407 no . 1_655
C2 H13B 3.1947 no . 1_655
C2 H25 3.4412 no . 2_776
C3 H6 3.35(3) no . 2_766
C3 H12A 2.9734 no . 1_655
C3 H12B 3.4458 no . 2_766
C3 H13B 3.5151 no . 1_655
C4 H1 3.59(3) no . 2_766
C4 H6 3.13(3) no . 2_766
C4 H12A 2.8224 no . 1_655
C4 H12B 3.5407 no . 1_655
C4 H12B 3.2979 no . 2_766
C5 H12A 2.8558 no . 1_655
C6 H12A 3.0418 no . 1_655
C7 H26 3.1806 no . 1_545
C8 H9A 3.5240 no . 2_765
C8 H9B 3.2584 no . 2_765
C8 H26 3.4614 no . 1_545
C9 H8A 3.2099 no . 2_765
C9 H8B 3.5801 no . 2_765
C9 H19 3.5269 no . 2_765
C10 H3 3.3261 no . 2_766
C10 H19 3.3441 no . 2_765
C10 H20 3.4422 no . 2_765
C11 H3 3.5066 no . 2_766
C11 H29A 3.5825 no . 2_666
C12 H4 3.5198 no . 2_766
C12 H21 3.1877 no . 1_455
C13 H4 3.5922 no . 2_766
C13 H28 3.1629 no . 1_455
C14 H15B 3.3132 no . 2_675
C14 H27 3.3490 no . 1_455
C14 H28 3.2339 no . 1_455
C15 H14A 3.3610 no . 2_675
C15 H15B 3.2980 no . 2_675
C16 H14A 3.5142 no . 2_675
C17 H16B 3.2350 no . 2_775
C17 H18 3.4328 no . 2_775
C18 H9A 3.4205 no . 2_765
C18 H16B 3.1476 no . 2_775
C19 H9A 2.9067 no . 2_765
C19 H10A 3.4790 no . 2_765
C19 H10B 3.4530 no . 2_765
C19 H15A 3.1992 no . 2_775
C19 H16B 2.9840 no . 2_775
C20 H9A 3.2423 no . 2_765
C20 H10A 3.1962 no . 2_765
C20 H15A 3.3666 no . 2_775
C20 H16B 2.9438 no . 2_775
C21 H16B 3.0519 no . 2_775
C22 H16B 3.2009 no . 2_775
C23 H18 3.1545 no . 2_775
C24 H18 3.3437 no . 2_775
C24 H19 3.3341 no . 2_775
C25 H2 3.3802 no . 2_776
C25 H18 3.4326 no . 2_775
C25 H19 3.3776 no . 2_775
C26 H18 3.3672 no . 2_775
C27 H14A 3.5122 no . 1_655
C27 H16A 3.5095 no . 2_775
C27 H18 3.1687 no . 2_775
C28 H13B 3.1865 no . 1_655
C28 H14A 3.3711 no . 1_655
C28 H16B 3.2585 no . 2_775
C28 H18 3.0357 no . 2_775
C29 H11A 3.4094 no . 2_666
C29 H29B 3.1884 no . 2_676
H1 C4 3.59(3) no . 2_766
H1 H4 2.9637 no . 2_766
H2 C25 3.3802 no . 2_776
H2 H13B 3.0779 no . 1_655
H2 H25 2.6480 no . 2_776
H2 H26 3.4270 no . 2_776
H3 O2 2.8165 no . 2_766
H3 O3 2.9991 no . 2_766
H3 C10 3.3261 no . 2_766
H3 C11 3.5066 no . 2_766
H3 H6 3.1190 no . 2_766
H3 H10B 2.9547 no . 2_766
H3 H11A 3.2994 no . 2_766
H3 H12A 3.4892 no . 1_655
H3 H12B 2.9966 no . 2_766
H3 H25 3.5138 no . 2_776
H4 Cl1 3.4707 no . 2_766
H4 O7 2.8225 no . 2_766
H4 C12 3.5198 no . 2_766
H4 C13 3.5922 no . 2_766
H4 H1 2.9637 no . 2_766
H4 H6 2.6875 no . 2_766
H4 H12A 3.2739 no . 1_655
H4 H12B 2.6973 no . 2_766
H4 H13A 2.7436 no . 2_766
H5 Cl1 3.0444 no . 2_766
H5 C1 3.5358 no . 2_766
H5 H12A 3.3136 no . 1_655
H6 C3 3.35(3) no . 2_766
H6 C4 3.13(3) no . 2_766
H6 H3 3.1190 no . 2_766
H6 H4 2.6875 no . 2_766
H8A C9 3.2099 no . 2_765
H8A H9A 2.7070 no . 2_765
H8A H9B 2.8063 no . 2_765
H8B F2 3.0872 no . 2_765
H8B F3 2.6566 no . 2_765
H8B F5 3.2594 no . 2_765
H8B C9 3.5801 no . 2_765
H8B H9A 3.4924 no . 2_765
H8B H9B 2.7989 no . 2_765
H8B H26 3.0644 no . 1_545
H9A C8 3.5240 no . 2_765
H9A C18 3.4205 no . 2_765
H9A C19 2.9067 no . 2_765
H9A C20 3.2423 no . 2_765
H9A H8A 2.7070 no . 2_765
H9A H8B 3.4924 no . 2_765
H9A H19 2.8861 no . 2_765
H9A H20 3.4315 no . 2_765
H9B C8 3.2584 no . 2_765
H9B H8A 2.8063 no . 2_765
H9B H8B 2.7989 no . 2_765
H10A F4 2.7857 no . 2_665
H10A F5 3.5496 no . 2_665
H10A C19 3.4790 no . 2_765
H10A C20 3.1962 no . 2_765
H10A H19 3.2409 no . 2_765
H10A H20 2.7169 no . 2_765
H10B Cl2 3.5752 no . 2_666
H10B F4 2.9699 no . 2_665
H10B C19 3.4530 no . 2_765
H10B H3 2.9547 no . 2_766
H10B H19 2.8582 no . 2_765
H10B H20 3.4482 no . 2_765
H10B H25 3.4859 no . 1_545
H10B H29A 3.4431 no . 2_666
H11A F4 3.0096 no . 2_665
H11A F5 3.3775 no . 2_665
H11A C29 3.4094 no . 2_666
H11A H3 3.2994 no . 2_766
H11A H29A 2.6457 no . 2_666
H11B F4 3.2739 no . 2_665
H11B F5 2.6912 no . 2_665
H11B H20 3.3244 no . 1_455
H11B H21 3.2264 no . 1_455
H12A C1 3.1845 no . 1_455
H12A C2 3.1407 no . 1_455
H12A C3 2.9734 no . 1_455
H12A C4 2.8224 no . 1_455
H12A C5 2.8558 no . 1_455
H12A C6 3.0418 no . 1_455
H12A H3 3.4892 no . 1_455
H12A H4 3.2739 no . 1_455
H12A H5 3.3136 no . 1_455
H12A H21 2.6781 no . 1_455
H12B C3 3.4458 no . 2_766
H12B C4 3.5407 no . 1_455
H12B C4 3.2979 no . 2_766
H12B H3 2.9966 no . 2_766
H12B H4 2.6973 no . 2_766
H12B H12B 3.3030 no . 2_666
H13A Cl1 2.9933 no . .
H13A Cl2 3.3852 no . .
H13A H4 2.7436 no . 2_766
H13B Cl2 3.1574 no . .
H13B C2 3.1947 no . 1_455
H13B C3 3.5151 no . 1_455
H13B C28 3.1865 no . 1_455
H13B H2 3.0779 no . 1_455
H13B H21 3.3035 no . 1_455
H13B H27 3.4541 no . 1_455
H13B H28 2.4882 no . 1_455
H14A F6 2.8346 no . 2_675
H14A C15 3.3610 no . 2_675
H14A C16 3.5142 no . 2_675
H14A C27 3.5122 no . 1_455
H14A C28 3.3711 no . 1_455
H14A H15B 2.5324 no . 2_675
H14A H16A 3.4326 no . 2_675
H14A H16B 3.2041 no . 2_675
H14A H27 2.9730 no . 1_455
H14A H28 2.6717 no . 1_455
H14B Cl1 3.4792 no . .
H14B F6 2.7160 no . 2_675
H14B H27 2.9273 no . 1_455
H14B H28 3.4479 no . 1_455
H14B H29B 3.1331 no . 2_676
H15A F4 3.4921 no . 2_675
H15A F6 2.9765 no . 2_675
H15A C19 3.1992 no . 2_775
H15A C20 3.3666 no . 2_775
H15A H19 2.9929 no . 2_775
H15A H20 3.2938 no . 2_775
H15B F1 3.5559 no . 2_675
H15B F6 2.7931 no . 2_675
H15B O5 3.3695 no . 2_675
H15B C14 3.3132 no . 2_675
H15B C15 3.2980 no . 2_675
H15B H14A 2.5324 no . 2_675
H15B H15B 2.5006 no . 2_675
H15B H20 3.5280 no . 2_775
H16A C27 3.5095 no . 2_775
H16A H14A 3.4326 no . 2_675
H16A H27 3.3396 no . 2_775
H16B C17 3.2350 no . 2_775
H16B C18 3.1476 no . 2_775
H16B C19 2.9840 no . 2_775
H16B C20 2.9438 no . 2_775
H16B C21 3.0519 no . 2_775
H16B C22 3.2009 no . 2_775
H16B C28 3.2585 no . 2_775
H16B H14A 3.2041 no . 2_675
H16B H19 3.4468 no . 2_775
H16B H20 3.3924 no . 2_775
H16B H21 3.5510 no . 2_775
H16B H28 2.9556 no . 2_775
H18 O6 3.4774 no . 2_775
H18 C17 3.4328 no . 2_775
H18 C23 3.1545 no . 2_775
H18 C24 3.3437 no . 2_775
H18 C25 3.4326 no . 2_775
H18 C26 3.3672 no . 2_775
H18 C27 3.1687 no . 2_775
H18 C28 3.0357 no . 2_775
H18 H28 3.4133 no . 2_775
H19 F4 3.4051 no . 1_655
H19 C9 3.5269 no . 2_765
H19 C10 3.3441 no . 2_765
H19 C24 3.3341 no . 2_775
H19 C25 3.3776 no . 2_775
H19 H9A 2.8861 no . 2_765
H19 H10A 3.2409 no . 2_765
H19 H10B 2.8582 no . 2_765
H19 H15A 2.9929 no . 2_775
H19 H16B 3.4468 no . 2_775
H19 H24 3.3737 no . 2_775
H19 H25 3.4280 no . 2_775
H20 P1 3.5289 no . 1_655
H20 F1 2.6017 no . 1_655
H20 F4 2.7132 no . 1_655
H20 C10 3.4422 no . 2_765
H20 H9A 3.4315 no . 2_765
H20 H10A 2.7169 no . 2_765
H20 H10B 3.4482 no . 2_765
H20 H11B 3.3244 no . 1_655
H20 H15A 3.2938 no . 2_775
H20 H15B 3.5280 no . 2_775
H20 H16B 3.3924 no . 2_775
H21 O4 2.9581 no . 1_655
H21 C12 3.1877 no . 1_655
H21 H11B 3.2264 no . 1_655
H21 H12A 2.6781 no . 1_655
H21 H13B 3.3035 no . 1_655
H21 H16B 3.5510 no . 2_775
H24 Cl1 2.9628 no . .
H24 Cl2 3.2872 no . 2_676
H24 H19 3.3737 no . 2_775
H25 Cl2 3.0337 no . 2_676
H25 C2 3.4412 no . 2_776
H25 H2 2.6480 no . 2_776
H25 H3 3.5138 no . 2_776
H25 H10B 3.4859 no . 1_565
H25 H19 3.4280 no . 2_775
H26 F2 2.8002 no . 2_775
H26 C7 3.1806 no . 1_565
H26 C8 3.4614 no . 1_565
H26 H2 3.4270 no . 2_776
H26 H8B 3.0644 no . 1_565
H27 P1 3.4497 no . 2_775
H27 F2 2.6743 no . 2_775
H27 F3 3.4235 no . 2_775
H27 F6 2.6006 no . 2_775
H27 C14 3.3490 no . 1_655
H27 H13B 3.4541 no . 1_655
H27 H14A 2.9730 no . 1_655
H27 H14B 2.9273 no . 1_655
H27 H16A 3.3396 no . 2_775
H27 H29B 3.3916 no . 2_776
H28 C13 3.1629 no . 1_655
H28 C14 3.2339 no . 1_655
H28 H13B 2.4882 no . 1_655
H28 H14A 2.6717 no . 1_655
H28 H14B 3.4479 no . 1_655
H28 H16B 2.9556 no . 2_775
H28 H18 3.4133 no . 2_775
H29A P1 3.2710 no . 1_556
H29A F2 2.4645 no . 1_556
H29A F4 2.4131 no . 1_556
H29A F6 3.5556 no . 1_556
H29A C11 3.5825 no . 2_666
H29A H10B 3.4431 no . 2_666
H29A H11A 2.6457 no . 2_666
H29B Cl1 3.3516 no . 2_676
H29B Cl2 3.1436 no . 2_676
H29B F2 3.1443 no . 1_556
H29B F4 3.2774 no . 1_556
H29B F6 3.5821 no . 1_556
H29B C29 3.1884 no . 2_676
H29B H14B 3.1331 no . 2_676
H29B H27 3.3916 no . 2_776
H29B H29B 2.8595 no . 2_676

loop_
_geom_hbond_atom_site_label_D
_geom_hbond_atom_site_label_H
_geom_hbond_atom_site_label_A
_geom_hbond_site_symmetry_D
_geom_hbond_site_symmetry_H
_geom_hbond_site_symmetry_A
_geom_hbond_distance_DA
_geom_hbond_distance_DH
_geom_hbond_distance_HA
_geom_hbond_angle_DHA
_geom_hbond_publ_flag
O7 H1 O6 . . . 2.978(2) 0.79(4) 2.33(3) 140(3) no
O7 H6 O2 . . . 2.810(2) 0.78(3) 2.09(3) 153(3) no

loop_
_geom_torsion_atom_site_label_1
_geom_torsion_atom_site_label_2
_geom_torsion_atom_site_label_3
_geom_torsion_atom_site_label_4
_geom_torsion
_geom_torsion_publ_flag
_geom_torsion_site_symmetry_1
_geom_torsion_site_symmetry_2
_geom_torsion_site_symmetry_3
_geom_torsion_site_symmetry_4
C1 As1 C22 C17 165.37(13) no . . . .
C1 As1 C22 C21 -14.45(17) no . . . .
C22 As1 C1 C2 121.57(13) no . . . .
C22 As1 C1 C6 -68.31(13) no . . . .
C1 As1 C23 C24 -127.87(12) no . . . .
C1 As1 C23 C28 55.30(14) no . . . .
C23 As1 C1 C2 22.26(13) no . . . .
C23 As1 C1 C6 -167.62(11) no . . . .
C22 As1 C23 C24 130.37(12) no . . . .
C22 As1 C23 C28 -46.46(14) no . . . .
C23 As1 C22 C17 -92.74(14) no . . . .
C23 As1 C22 C21 87.44(16) no . . . .
F3 P1 F1 Li1 2.15(10) no . . . .
F4 P1 F1 Li1 -177.83(10) no . . . .
F5 P1 F1 Li1 91.28(11) no . . . .
F6 P1 F1 Li1 -87.52(10) no . . . .
P1 F1 Li1 O3 -106.26(13) no . . . .
P1 F1 Li1 O4 174.12(10) no . . . .
P1 F1 Li1 O5 94.74(15) no . . . .
P1 F1 Li1 O7 -18.9(5) no . . . .
C6 O1 C7 C8 -170.50(13) no . . . .
C7 O1 C6 C1 166.95(13) no . . . .
C7 O1 C6 C5 -13.4(2) no . . . .
C8 O2 C9 C10 173.05(15) no . . . .
C9 O2 C8 C7 -177.06(15) no . . . .
C10 O3 C11 C12 166.16(13) no . . . .
C11 O3 C10 C9 179.58(14) no . . . .
C10 O3 Li1 F1 71.7(2) no . . . .
C10 O3 Li1 O4 161.56(18) no . . . .
C10 O3 Li1 O5 -159.0(4) no . . . .
C10 O3 Li1 O7 -81.3(2) no . . . .
Li1 O3 C10 C9 42.4(3) no . . . .
C11 O3 Li1 F1 -68.10(18) no . . . .
C11 O3 Li1 O4 21.75(19) no . . . .
C11 O3 Li1 O5 61.2(5) no . . . .
C11 O3 Li1 O7 138.85(16) no . . . .
Li1 O3 C11 C12 -47.30(19) no . . . .
C12 O4 C13 C14 178.65(13) no . . . .
C13 O4 C12 C11 -163.24(14) no . . . .
C12 O4 Li1 F1 102.65(17) no . . . .
C12 O4 Li1 O3 9.8(2) no . . . .
C12 O4 Li1 O5 -153.27(16) no . . . .
C12 O4 Li1 O7 -70.8(3) no . . . .
Li1 O4 C12 C11 -38.4(2) no . . . .
C13 O4 Li1 F1 -130.52(14) no . . . .
C13 O4 Li1 O3 136.66(13) no . . . .
C13 O4 Li1 O5 -26.44(15) no . . . .
C13 O4 Li1 O7 56.0(2) no . . . .
Li1 O4 C13 C14 51.81(17) no . . . .
C14 O5 C15 C16 176.49(15) no . . . .
C15 O5 C14 C13 -166.18(15) no . . . .
C14 O5 Li1 F1 84.06(17) no . . . .
C14 O5 Li1 O3 -43.2(5) no . . . .
C14 O5 Li1 O4 -3.72(17) no . . . .
C14 O5 Li1 O7 -120.45(15) no . . . .
Li1 O5 C14 C13 31.2(2) no . . . .
C15 O5 Li1 F1 -73.0(2) no . . . .
C15 O5 Li1 O3 159.7(3) no . . . .
C15 O5 Li1 O4 -160.80(17) no . . . .
C15 O5 Li1 O7 82.5(2) no . . . .
Li1 O5 C15 C16 -27.0(3) no . . . .
C16 O6 C17 C18 7.0(3) no . . . .
C16 O6 C17 C22 -173.39(15) no . . . .
C17 O6 C16 C15 175.18(14) no . . . .
As1 C1 C2 C3 170.29(11) no . . . .
As1 C1 C6 O1 8.2(2) no . . . .
As1 C1 C6 C5 -171.50(10) no . . . .
C2 C1 C6 O1 178.79(14) no . . . .
C2 C1 C6 C5 -0.9(2) no . . . .
C6 C1 C2 C3 0.2(2) no . . . .
C1 C2 C3 C4 0.1(3) no . . . .
C2 C3 C4 C5 0.1(3) no . . . .
C3 C4 C5 C6 -0.8(3) no . . . .
C4 C5 C6 O1 -178.48(15) no . . . .
C4 C5 C6 C1 1.2(3) no . . . .
O1 C7 C8 O2 -75.52(19) no . . . .
O2 C9 C10 O3 63.20(19) no . . . .
O3 C11 C12 O4 57.70(19) no . . . .
O4 C13 C14 O5 -55.0(2) no . . . .
O5 C15 C16 O6 -69.4(2) no . . . .
O6 C17 C18 C19 179.08(17) no . . . .
O6 C17 C22 As1 0.5(2) no . . . .
O6 C17 C22 C21 -179.67(15) no . . . .
C18 C17 C22 As1 -179.87(17) no . . . .
C18 C17 C22 C21 -0.0(3) no . . . .
C22 C17 C18 C19 -0.5(3) no . . . .
C17 C18 C19 C20 0.7(3) no . . . .
C18 C19 C20 C21 -0.3(3) no . . . .
C19 C20 C21 C22 -0.3(3) no . . . .
C20 C21 C22 As1 -179.73(17) no . . . .
C20 C21 C22 C17 0.5(3) no . . . .
As1 C23 C24 C25 -177.31(13) no . . . .
As1 C23 C28 C27 178.48(12) no . . . .
C24 C23 C28 C27 1.6(3) no . . . .
C28 C23 C24 C25 -0.3(3) no . . . .
C23 C24 C25 C26 -1.2(4) no . . . .
C24 C25 C26 C27 1.4(4) no . . . .
C25 C26 C27 C28 -0.1(4) no . . . .
C26 C27 C28 C23 -1.4(3) no . . . .
